data_1516662
loop_
_publ_author_name
'Yin, Sheng'
'Wang, Xiao-Ning'
'Fan, Cheng-Qi'
'Liao, Shang-Gao'
'Yue, Jian-Min'

_publ_section_title
;
 The first limonoid peroxide in the Meliaceae family: walsuronoid A from
 Walsura robusta.
;
_journal_issue 12
_journal_name_full 'Organic letters'
_journal_page_first 2353
_journal_page_last 2356
_journal_paper_doi 10.1021/ol070735+
_journal_volume 9
_journal_year 2007
_chemical_absolute_configuration ad
_chemical_formula_sum 'C32 H44 O11'
_chemical_formula_weight 604.67
_chemical_melting_point 465
_chemical_name_systematic
; 
 ? 
;
_space_group_IT_number 4
_symmetry_cell_setting monoclinic
_symmetry_space_group_name_Hall 'P 2yb'
_symmetry_space_group_name_H-M 'P 1 21 1'
_atom_sites_solution_hydrogens geom
_atom_sites_solution_primary direct
_atom_sites_solution_secondary difmap
_audit_creation_method SHELXL-97
_cell_angle_alpha 90.00
_cell_angle_beta 106.478(2)
_cell_angle_gamma 90.00
_cell_formula_units_Z 2
_cell_length_a 8.2919(8)
_cell_length_b 18.2388(18)
_cell_length_c 10.7413(10)
_cell_measurement_reflns_used 3810
_cell_measurement_temperature 293(2)
_cell_measurement_theta_max 53.834
_cell_measurement_theta_min 4.542
_cell_volume 1557.7(3)
_computing_cell_refinement 'Bruker SMART'
_computing_data_collection 'Bruker SMART'
_computing_data_reduction 'Bruker SHELXTL'
_computing_molecular_graphics 'Bruker SHELXTL'
_computing_publication_material 'Bruker SHELXTL'
_computing_structure_refinement 'SHELXL-97 (Sheldrick, 1997)'
_computing_structure_solution 'SHELXS-97 (Sheldrick, 1990)'
_diffrn_ambient_temperature 293(2)
_diffrn_measured_fraction_theta_full 0.993
_diffrn_measured_fraction_theta_max 0.993
_diffrn_measurement_device_type 'CCD area detector'
_diffrn_measurement_method 'phi and omega scans'
_diffrn_radiation_monochromator graphite
_diffrn_radiation_source 'fine-focus sealed tube'
_diffrn_radiation_type MoK\a
_diffrn_radiation_wavelength 0.71073
_diffrn_reflns_av_R_equivalents 0.1380
_diffrn_reflns_av_sigmaI/netI 0.0888
_diffrn_reflns_limit_h_max 10
_diffrn_reflns_limit_h_min -10
_diffrn_reflns_limit_k_max 23
_diffrn_reflns_limit_k_min -22
_diffrn_reflns_limit_l_max 13
_diffrn_reflns_limit_l_min -12
_diffrn_reflns_number 9186
_diffrn_reflns_theta_full 27.00
_diffrn_reflns_theta_max 27.00
_diffrn_reflns_theta_min 1.98
_exptl_absorpt_coefficient_mu 0.097
_exptl_absorpt_correction_T_max 1.00000
_exptl_absorpt_correction_T_min 0.75521
_exptl_absorpt_correction_type empirical
_exptl_crystal_colour colorless
_exptl_crystal_density_diffrn 1.289
_exptl_crystal_density_method 'not measured'
_exptl_crystal_description prismatic
_exptl_crystal_F_000 648
_exptl_crystal_preparation acetone
_exptl_crystal_size_max 0.497
_exptl_crystal_size_mid 0.465
_exptl_crystal_size_min 0.312
_refine_diff_density_max 0.314
_refine_diff_density_min -0.278
_refine_diff_density_rms 0.064
_refine_ls_abs_structure_details 'Flack H D (1983), Acta Cryst. A39, 876-881'
_refine_ls_abs_structure_Flack -10(10)
_refine_ls_extinction_method none
_refine_ls_goodness_of_fit_ref 0.960
_refine_ls_hydrogen_treatment mixed
_refine_ls_matrix_type full
_refine_ls_number_parameters 407
_refine_ls_number_reflns 3500
_refine_ls_number_restraints 4
_refine_ls_restrained_S_all 0.959
_refine_ls_R_factor_all 0.0609
_refine_ls_R_factor_gt 0.0542
_refine_ls_shift/su_max 0.019
_refine_ls_shift/su_mean 0.001
_refine_ls_structure_factor_coef Fsqd
_refine_ls_weighting_details 'calc w=1/[\s^2^(Fo^2^)+(0.0675P)^2^+0.0000P] where P=(Fo^2^+2Fc^2^)/3'
_refine_ls_weighting_scheme calc
_refine_ls_wR_factor_gt 0.1248
_refine_ls_wR_factor_ref 0.1286
_reflns_number_gt 2859
_reflns_number_total 3500
_reflns_threshold_expression >2sigma(I)
_cod_data_source_file ol070735%2Bsi20070325_105514.cif
_cod_data_source_block cd26319
_cod_depositor_comments
;
The following automatic conversions were performed:

'_chemical_absolute_configuration' value 'ad_' changed to 'ad'
according to
/usr/data/users/saulius/automatic-downloads/retrospective/ACS/lib/dictionaries/cif_core.dic
dictionary named 'cif_core.dic' version 2.4.2 from
2011-04-26.

'_symmetry_cell_setting' value 'Monoclinic' changed to
'monoclinic' according to
/usr/data/users/saulius/automatic-downloads/retrospective/ACS/lib/dictionaries/cif_core.dic
dictionary named 'cif_core.dic' version 2.4.2 from 2011-04-26.

Automatic conversion script
Id: cif_fix_values 2281 2013-09-26 08:29:07Z andrius 
;
_cod_original_sg_symbol_H-M P2(1)
_cod_database_code 1516662

loop_
_symmetry_equiv_pos_as_xyz
'x, y, z'
'-x, y+1/2, -z'

loop_
_atom_site_label
_atom_site_type_symbol
_atom_site_fract_x
_atom_site_fract_y
_atom_site_fract_z
_atom_site_U_iso_or_equiv
_atom_site_adp_type
_atom_site_occupancy
_atom_site_symmetry_multiplicity
_atom_site_calc_flag
_atom_site_refinement_flags
O1 O 0.9046(3) 0.77264(15) -0.3317(2) 0.0577(6) Uani 1 1 d D
O2 O 1.0537(3) 0.86257(15) -0.2118(2) 0.0545(5) Uani 1 1 d .
O3 O 1.0670(3) 0.91011(13) -0.0998(2) 0.0517(5) Uani 1 1 d .
O4 O 0.6095(5) 0.4793(3) 0.5569(4) 0.1114(14) Uani 1 1 d .
O5 O 0.8284(3) 0.90070(11) 0.02731(19) 0.0467(5) Uani 1 1 d .
O6 O 0.7543(3) 0.85990(14) 0.1992(2) 0.0627(6) Uani 1 1 d .
O7 O 1.1964(2) 0.76344(12) 0.35608(18) 0.0451(5) Uani 1 1 d .
O8 O 1.4591(3) 0.7644(2) 0.4836(3) 0.0772(9) Uani 1 1 d .
O9 O 0.7321(3) 0.66089(13) -0.05901(18) 0.0466(5) Uani 1 1 d .
O10 O 0.4578(3) 0.6723(2) -0.0774(3) 0.0911(11) Uani 1 1 d .
O11 O 0.7239(3) 0.85691(17) 0.4608(2) 0.0648(7) Uani 1 1 d D
C1 C 0.8171(4) 0.82739(16) -0.0294(3) 0.0386(6) Uani 1 1 d .
H1A H 0.7227 0.8015 -0.0112 0.046 Uiso 1 1 calc R
C2 C 0.7812(4) 0.83514(19) -0.1767(3) 0.0479(7) Uani 1 1 d .
H2A H 0.6812 0.8077 -0.2212 0.058 Uiso 1 1 calc R
H2B H 0.7641 0.8862 -0.2022 0.058 Uiso 1 1 calc R
C3 C 0.9327(4) 0.80502(19) -0.2097(3) 0.0472(7) Uani 1 1 d .
C4 C 1.2015(4) 0.88470(19) 0.0104(3) 0.0490(7) Uani 1 1 d .
C5 C 1.1369(4) 0.82476(16) 0.0922(3) 0.0398(6) Uani 1 1 d .
H5 H 1.1051 0.8517 0.1606 0.048 Uiso 1 1 calc R
C6 C 1.2862(4) 0.77684(18) 0.1615(3) 0.0440(6) Uani 1 1 d .
H6A H 1.3243 0.7499 0.0972 0.053 Uiso 1 1 calc R
H6B H 1.3779 0.8081 0.2088 0.053 Uiso 1 1 calc R
C7 C 1.2448(3) 0.72293(18) 0.2552(3) 0.0422(6) Uani 1 1 d .
H7 H 1.3443 0.6931 0.2952 0.051 Uiso 1 1 calc R
C8 C 1.0983(4) 0.67299(16) 0.1911(3) 0.0399(6) Uani 1 1 d .
C9 C 0.9459(3) 0.72196(15) 0.1213(3) 0.0364(6) Uani 1 1 d .
H9 H 0.9327 0.7536 0.1915 0.044 Uiso 1 1 calc R
C10 C 0.9807(3) 0.77885(15) 0.0211(2) 0.0368(6) Uani 1 1 d .
C11 C 0.7760(4) 0.68050(16) 0.0794(3) 0.0388(6) Uani 1 1 d .
H11 H 0.6889 0.7138 0.0914 0.047 Uiso 1 1 calc R
C12 C 0.7667(4) 0.61015(17) 0.1541(3) 0.0454(7) Uani 1 1 d .
H12A H 0.6504 0.6008 0.1510 0.054 Uiso 1 1 calc R
H12B H 0.8056 0.5694 0.1124 0.054 Uiso 1 1 calc R
C13 C 0.8724(4) 0.61463(16) 0.2954(3) 0.0415(6) Uani 1 1 d .
C14 C 1.0536(4) 0.62773(16) 0.2970(3) 0.0434(7) Uani 1 1 d .
C15 C 1.1600(5) 0.5920(2) 0.3932(4) 0.0603(9) Uani 1 1 d .
H15 H 1.2765 0.5954 0.4136 0.072 Uiso 1 1 calc R
C16 C 1.0666(5) 0.5450(2) 0.4654(4) 0.0640(10) Uani 1 1 d .
H16A H 1.0606 0.5685 0.5449 0.077 Uiso 1 1 calc R
H16B H 1.1192 0.4973 0.4859 0.077 Uiso 1 1 calc R
C17 C 0.8919(4) 0.53863(17) 0.3673(3) 0.0495(7) Uani 1 1 d .
H17 H 0.8999 0.5011 0.3040 0.059 Uiso 1 1 calc R
C18 C 0.8069(4) 0.67317(17) 0.3705(3) 0.0485(7) Uani 1 1 d .
H18A H 0.6922 0.6626 0.3668 0.073 Uiso 1 1 calc R
H18B H 0.8129 0.7204 0.3326 0.073 Uiso 1 1 calc R
H18C H 0.8743 0.6733 0.4594 0.073 Uiso 1 1 calc R
C19 C 1.0060(4) 0.74751(17) -0.1066(3) 0.0425(6) Uani 1 1 d .
H19A H 1.1244 0.7399 -0.0978 0.051 Uiso 1 1 calc R
H19B H 0.9474 0.7012 -0.1287 0.051 Uiso 1 1 calc R
C20 C 0.7534(5) 0.51604(17) 0.4223(4) 0.0571(9) Uani 1 1 d .
C21 C 0.7565(7) 0.5052(4) 0.5443(5) 0.1006(19) Uani 1 1 d .
H21 H 0.8502 0.5144 0.6142 0.121 Uiso 1 1 calc R
C22 C 0.5866(6) 0.4958(2) 0.3515(4) 0.0679(10) Uani 1 1 d .
H22 H 0.5419 0.4972 0.2617 0.081 Uiso 1 1 calc R
C23 C 0.5052(6) 0.4744(2) 0.4368(5) 0.0746(11) Uani 1 1 d .
H23 H 0.3941 0.4586 0.4158 0.090 Uiso 1 1 calc R
C24 C 0.7840(4) 0.90928(18) 0.1365(3) 0.0477(7) Uani 1 1 d .
C25 C 0.7737(7) 0.9888(3) 0.1683(5) 0.0782(12) Uani 1 1 d .
H25A H 0.7476 0.9934 0.2495 0.117 Uiso 1 1 calc R
H25B H 0.6872 1.0120 0.1010 0.117 Uiso 1 1 calc R
H25C H 0.8797 1.0120 0.1748 0.117 Uiso 1 1 calc R
C26 C 1.3141(4) 0.77729(19) 0.4665(3) 0.0485(7) Uani 1 1 d .
C27 C 1.2407(6) 0.8089(3) 0.5656(4) 0.0726(11) Uani 1 1 d .
H27A H 1.3294 0.8224 0.6411 0.109 Uiso 1 1 calc R
H27B H 1.1695 0.7731 0.5891 0.109 Uiso 1 1 calc R
H27C H 1.1755 0.8515 0.5307 0.109 Uiso 1 1 calc R
C28 C 1.2405(6) 0.9541(2) 0.0923(4) 0.0681(10) Uani 1 1 d .
H28A H 1.1373 0.9774 0.0940 0.102 Uiso 1 1 calc R
H28B H 1.3047 0.9870 0.0554 0.102 Uiso 1 1 calc R
H28C H 1.3042 0.9417 0.1792 0.102 Uiso 1 1 calc R
C29 C 1.3523(4) 0.8633(3) -0.0359(4) 0.0648(10) Uani 1 1 d .
H29A H 1.3750 0.9015 -0.0901 0.097 Uiso 1 1 calc R
H29B H 1.3283 0.8185 -0.0845 0.097 Uiso 1 1 calc R
H29C H 1.4487 0.8565 0.0378 0.097 Uiso 1 1 calc R
C30 C 1.1537(5) 0.61795(19) 0.1008(3) 0.0526(8) Uani 1 1 d .
H30A H 1.2446 0.5884 0.1514 0.079 Uiso 1 1 calc R
H30B H 1.1901 0.6445 0.0364 0.079 Uiso 1 1 calc R
H30C H 1.0606 0.5870 0.0588 0.079 Uiso 1 1 calc R
C31 C 0.5683(5) 0.6588(2) -0.1246(3) 0.0540(8) Uani 1 1 d .
C32 C 0.5463(6) 0.6364(3) -0.2632(4) 0.0803(13) Uani 1 1 d .
H32A H 0.4386 0.6526 -0.3162 0.120 Uiso 1 1 calc R
H32B H 0.5530 0.5839 -0.2683 0.120 Uiso 1 1 calc R
H32C H 0.6334 0.6582 -0.2937 0.120 Uiso 1 1 calc R
H1 H 0.856(5) 0.806(2) -0.383(4) 0.078(15) Uiso 1 1 d D
H11A H 0.630(5) 0.832(3) 0.460(6) 0.12(2) Uiso 1 1 d D
H11B H 0.745(6) 0.855(4) 0.384(3) 0.099(17) Uiso 1 1 d D

loop_
_atom_site_aniso_label
_atom_site_aniso_U_11
_atom_site_aniso_U_22
_atom_site_aniso_U_33
_atom_site_aniso_U_23
_atom_site_aniso_U_13
_atom_site_aniso_U_12
O1 0.0723(15) 0.0718(16) 0.0256(10) -0.0059(11) 0.0085(10) -0.0025(13)
O2 0.0652(13) 0.0653(13) 0.0318(10) 0.0043(10) 0.0116(9) -0.0087(12)
O3 0.0665(13) 0.0506(12) 0.0325(10) 0.0096(9) 0.0054(9) -0.0047(11)
O4 0.130(3) 0.146(4) 0.074(2) -0.007(2) 0.055(2) -0.050(3)
O5 0.0627(12) 0.0414(10) 0.0348(10) 0.0002(9) 0.0119(9) 0.0042(11)
O6 0.0904(18) 0.0589(14) 0.0431(12) 0.0040(12) 0.0260(12) 0.0140(14)
O7 0.0430(10) 0.0570(12) 0.0330(9) -0.0012(9) 0.0070(8) 0.0043(10)
O8 0.0522(15) 0.115(3) 0.0546(14) -0.0030(16) -0.0012(11) -0.0073(16)
O9 0.0539(12) 0.0544(12) 0.0283(9) -0.0040(9) 0.0063(8) -0.0060(10)
O10 0.0532(15) 0.136(3) 0.075(2) -0.024(2) 0.0022(14) -0.0026(19)
O11 0.0775(18) 0.0731(16) 0.0460(13) -0.0045(13) 0.0209(13) 0.0039(15)
C1 0.0465(15) 0.0395(13) 0.0267(12) 0.0025(11) 0.0053(11) -0.0002(12)
C2 0.0591(18) 0.0529(16) 0.0268(13) 0.0075(13) 0.0042(12) 0.0000(14)
C3 0.0539(16) 0.0577(18) 0.0273(13) 0.0000(13) 0.0072(12) -0.0027(15)
C4 0.0504(17) 0.0541(17) 0.0363(15) 0.0105(13) 0.0022(13) -0.0098(14)
C5 0.0444(15) 0.0445(14) 0.0290(12) 0.0044(12) 0.0082(11) 0.0002(13)
C6 0.0400(14) 0.0545(16) 0.0355(14) 0.0057(13) 0.0074(11) -0.0010(13)
C7 0.0392(14) 0.0515(16) 0.0347(14) 0.0074(13) 0.0083(11) 0.0093(13)
C8 0.0447(15) 0.0396(14) 0.0353(14) 0.0064(12) 0.0113(11) 0.0084(12)
C9 0.0429(14) 0.0379(13) 0.0279(12) 0.0025(11) 0.0095(10) 0.0031(12)
C10 0.0422(14) 0.0399(14) 0.0268(12) 0.0018(11) 0.0074(10) 0.0014(12)
C11 0.0482(15) 0.0415(14) 0.0253(12) -0.0031(11) 0.0083(11) -0.0040(12)
C12 0.0582(18) 0.0417(14) 0.0348(14) -0.0008(13) 0.0108(13) -0.0092(14)
C13 0.0532(17) 0.0380(14) 0.0327(13) 0.0021(12) 0.0113(12) 0.0005(13)
C14 0.0549(17) 0.0375(14) 0.0389(15) 0.0068(12) 0.0151(13) 0.0084(13)
C15 0.057(2) 0.064(2) 0.060(2) 0.0276(18) 0.0171(16) 0.0152(17)
C16 0.072(2) 0.062(2) 0.060(2) 0.0322(19) 0.0203(18) 0.0158(19)
C17 0.070(2) 0.0390(14) 0.0434(16) 0.0070(13) 0.0218(15) 0.0050(14)
C18 0.0644(19) 0.0431(15) 0.0406(15) 0.0000(13) 0.0187(14) 0.0022(15)
C19 0.0458(15) 0.0504(16) 0.0316(13) -0.0023(12) 0.0112(12) 0.0000(13)
C20 0.086(2) 0.0378(15) 0.0532(19) 0.0060(14) 0.0297(18) 0.0010(16)
C21 0.111(4) 0.144(5) 0.053(2) 0.000(3) 0.033(3) -0.052(4)
C22 0.079(3) 0.063(2) 0.067(2) 0.017(2) 0.028(2) 0.000(2)
C23 0.080(3) 0.062(2) 0.091(3) 0.012(2) 0.038(2) -0.005(2)
C24 0.0534(17) 0.0524(17) 0.0329(14) -0.0018(14) 0.0052(12) 0.0100(15)
C25 0.103(3) 0.065(2) 0.068(3) -0.019(2) 0.028(2) 0.005(2)
C26 0.0470(18) 0.0551(18) 0.0392(15) 0.0034(14) 0.0051(12) -0.0138(15)
C27 0.082(3) 0.082(3) 0.054(2) -0.021(2) 0.0195(19) -0.020(2)
C28 0.091(3) 0.057(2) 0.0468(19) 0.0077(16) 0.0031(18) -0.022(2)
C29 0.0539(19) 0.085(3) 0.0551(19) 0.023(2) 0.0154(15) -0.0110(19)
C30 0.0603(19) 0.0502(17) 0.0507(17) 0.0022(15) 0.0215(15) 0.0126(16)
C31 0.061(2) 0.0498(17) 0.0408(16) 0.0006(14) -0.0033(15) -0.0076(16)
C32 0.108(3) 0.072(3) 0.0420(19) -0.0014(19) -0.008(2) -0.016(2)

loop_
_atom_type_symbol
_atom_type_description
_atom_type_scat_dispersion_real
_atom_type_scat_dispersion_imag
_atom_type_scat_source
C C 0.0033 0.0000 'International Tables Vol C Tables 4.2.6.8 and 6.1.1.4'
H H 0.0000 0.0000 'International Tables Vol C Tables 4.2.6.8 and 6.1.1.4'
O O 0.0106 0.0000 'International Tables Vol C Tables 4.2.6.8 and 6.1.1.4'

loop_
_geom_angle_atom_site_label_1
_geom_angle_atom_site_label_2
_geom_angle_atom_site_label_3
_geom_angle
C3 O1 H1 104(4)
C3 O2 O3 107.9(2)
C4 O3 O2 110.1(2)
C23 O4 C21 106.4(4)
C24 O5 C1 118.2(2)
C26 O7 C7 118.1(2)
C31 O9 C11 117.5(2)
H11A O11 H11B 111(6)
O5 C1 C2 108.5(2)
O5 C1 C10 115.0(2)
C2 C1 C10 107.6(2)
O5 C1 H1A 108.5
C2 C1 H1A 108.5
C10 C1 H1A 108.5
C3 C2 C1 106.2(2)
C3 C2 H2A 110.5
C1 C2 H2A 110.5
C3 C2 H2B 110.5
C1 C2 H2B 110.5
H2A C2 H2B 108.7
O1 C3 O2 102.9(2)
O1 C3 C2 116.6(3)
O2 C3 C2 111.5(3)
O1 C3 C19 108.5(3)
O2 C3 C19 111.9(3)
C2 C3 C19 105.6(2)
O3 C4 C29 109.1(3)
O3 C4 C28 101.2(3)
C29 C4 C28 110.0(3)
O3 C4 C5 111.7(2)
C29 C4 C5 116.2(3)
C28 C4 C5 107.6(3)
C6 C5 C10 112.3(2)
C6 C5 C4 108.1(2)
C10 C5 C4 117.7(2)
C6 C5 H5 106.0
C10 C5 H5 106.0
C4 C5 H5 106.0
C7 C6 C5 113.0(2)
C7 C6 H6A 109.0
C5 C6 H6A 109.0
C7 C6 H6B 109.0
C5 C6 H6B 109.0
H6A C6 H6B 107.8
O7 C7 C6 109.1(3)
O7 C7 C8 106.7(2)
C6 C7 C8 113.1(2)
O7 C7 H7 109.3
C6 C7 H7 109.3
C8 C7 H7 109.3
C7 C8 C14 108.5(2)
C7 C8 C30 109.3(2)
C14 C8 C30 107.0(2)
C7 C8 C9 108.1(2)
C14 C8 C9 109.4(2)
C30 C8 C9 114.4(2)
C11 C9 C8 114.0(2)
C11 C9 C10 116.8(2)
C8 C9 C10 115.2(2)
C11 C9 H9 102.7
C8 C9 H9 102.7
C10 C9 H9 102.7
C5 C10 C19 109.3(2)
C5 C10 C9 107.9(2)
C19 C10 C9 117.1(2)
C5 C10 C1 112.5(2)
C19 C10 C1 102.7(2)
C9 C10 C1 107.3(2)
O9 C11 C12 107.0(2)
O9 C11 C9 110.9(2)
C12 C11 C9 115.8(2)
O9 C11 H11 107.6
C12 C11 H11 107.6
C9 C11 H11 107.6
C13 C12 C11 112.2(2)
C13 C12 H12A 109.2
C11 C12 H12A 109.2
C13 C12 H12B 109.2
C11 C12 H12B 109.2
H12A C12 H12B 107.9
C14 C13 C12 107.9(2)
C14 C13 C18 112.6(2)
C12 C13 C18 111.9(3)
C14 C13 C17 99.8(2)
C12 C13 C17 113.1(3)
C18 C13 C17 111.1(2)
C15 C14 C13 111.7(3)
C15 C14 C8 126.6(3)
C13 C14 C8 121.6(3)
C14 C15 C16 110.8(3)
C14 C15 H15 124.6
C16 C15 H15 124.6
C15 C16 C17 102.2(3)
C15 C16 H16A 111.3
C17 C16 H16A 111.3
C15 C16 H16B 111.3
C17 C16 H16B 111.3
H16A C16 H16B 109.2
C20 C17 C16 115.6(3)
C20 C17 C13 117.0(3)
C16 C17 C13 102.5(3)
C20 C17 H17 107.0
C16 C17 H17 107.0
C13 C17 H17 107.0
C13 C18 H18A 109.5
C13 C18 H18B 109.5
H18A C18 H18B 109.5
C13 C18 H18C 109.5
H18A C18 H18C 109.5
H18B C18 H18C 109.5
C3 C19 C10 105.2(2)
C3 C19 H19A 110.7
C10 C19 H19A 110.7
C3 C19 H19B 110.7
C10 C19 H19B 110.7
H19A C19 H19B 108.8
C21 C20 C22 103.6(4)
C21 C20 C17 129.4(4)
C22 C20 C17 126.9(3)
C20 C21 O4 112.9(4)
C20 C21 H21 123.6
O4 C21 H21 123.6
C23 C22 C20 108.1(4)
C23 C22 H22 126.0
C20 C22 H22 126.0
O4 C23 C22 109.1(4)
O4 C23 H23 125.5
C22 C23 H23 125.5
O6 C24 O5 124.1(3)
O6 C24 C25 124.7(3)
O5 C24 C25 111.2(3)
C24 C25 H25A 109.5
C24 C25 H25B 109.5
H25A C25 H25B 109.5
C24 C25 H25C 109.5
H25A C25 H25C 109.5
H25B C25 H25C 109.5
O8 C26 O7 123.8(3)
O8 C26 C27 124.7(3)
O7 C26 C27 111.5(3)
C26 C27 H27A 109.5
C26 C27 H27B 109.5
H27A C27 H27B 109.5
C26 C27 H27C 109.5
H27A C27 H27C 109.5
H27B C27 H27C 109.5
C4 C28 H28A 109.5
C4 C28 H28B 109.5
H28A C28 H28B 109.5
C4 C28 H28C 109.5
H28A C28 H28C 109.5
H28B C28 H28C 109.5
C4 C29 H29A 109.5
C4 C29 H29B 109.5
H29A C29 H29B 109.5
C4 C29 H29C 109.5
H29A C29 H29C 109.5
H29B C29 H29C 109.5
C8 C30 H30A 109.5
C8 C30 H30B 109.5
H30A C30 H30B 109.5
C8 C30 H30C 109.5
H30A C30 H30C 109.5
H30B C30 H30C 109.5
O10 C31 O9 123.8(3)
O10 C31 C32 125.8(4)
O9 C31 C32 110.4(3)
C31 C32 H32A 109.5
C31 C32 H32B 109.5
H32A C32 H32B 109.5
C31 C32 H32C 109.5
H32A C32 H32C 109.5
H32B C32 H32C 109.5

loop_
_geom_bond_atom_site_label_1
_geom_bond_atom_site_label_2
_geom_bond_distance
O1 C3 1.396(4)
O1 H1 0.84(2)
O2 C3 1.457(4)
O2 O3 1.461(3)
O3 C4 1.453(4)
O4 C23 1.337(7)
O4 C21 1.350(6)
O5 C24 1.334(4)
O5 C1 1.461(4)
O6 C24 1.191(4)
O7 C26 1.329(4)
O7 C7 1.459(4)
O8 C26 1.187(4)
O9 C31 1.341(4)
O9 C11 1.471(3)
O10 C31 1.192(5)
O11 H11A 0.90(2)
O11 H11B 0.89(2)
C1 C2 1.531(4)
C1 C10 1.581(4)
C1 H1A 0.9800
C2 C3 1.502(5)
C2 H2A 0.9700
C2 H2B 0.9700
C3 C19 1.521(4)
C4 C29 1.522(5)
C4 C28 1.523(5)
C4 C5 1.587(4)
C5 C6 1.526(4)
C5 C10 1.550(4)
C5 H5 0.9800
C6 C7 1.514(4)
C6 H6A 0.9700
C6 H6B 0.9700
C7 C8 1.518(4)
C7 H7 0.9800
C8 C14 1.533(4)
C8 C30 1.553(4)
C8 C9 1.556(4)
C9 C11 1.549(4)
C9 C10 1.579(4)
C9 H9 0.9800
C10 C19 1.553(4)
C11 C12 1.527(4)
C11 H11 0.9800
C12 C13 1.525(4)
C12 H12A 0.9700
C12 H12B 0.9700
C13 C14 1.517(4)
C13 C18 1.528(4)
C13 C17 1.572(4)
C14 C15 1.325(5)
C15 C16 1.508(5)
C15 H15 0.9300
C16 C17 1.535(5)
C16 H16A 0.9700
C16 H16B 0.9700
C17 C20 1.492(5)
C17 H17 0.9800
C18 H18A 0.9600
C18 H18B 0.9600
C18 H18C 0.9600
C19 H19A 0.9700
C19 H19B 0.9700
C20 C21 1.318(6)
C20 C22 1.425(6)
C21 H21 0.9300
C22 C23 1.341(6)
C22 H22 0.9300
C23 H23 0.9300
C24 C25 1.498(6)
C25 H25A 0.9600
C25 H25B 0.9600
C25 H25C 0.9600
C26 C27 1.485(5)
C27 H27A 0.9600
C27 H27B 0.9600
C27 H27C 0.9600
C28 H28A 0.9600
C28 H28B 0.9600
C28 H28C 0.9600
C29 H29A 0.9600
C29 H29B 0.9600
C29 H29C 0.9600
C30 H30A 0.9600
C30 H30B 0.9600
C30 H30C 0.9600
C31 C32 1.505(5)
C32 H32A 0.9600
C32 H32B 0.9600
C32 H32C 0.9600

loop_
_geom_hbond_atom_site_label_D
_geom_hbond_atom_site_label_H
_geom_hbond_atom_site_label_A
_geom_hbond_distance_DH
_geom_hbond_distance_HA
_geom_hbond_distance_DA
_geom_hbond_angle_DHA
_geom_hbond_site_symmetry_A
O11 H11A O8 0.90(2) 1.95(3) 2.834(4) 168(6) 1_455
O1 H1 O11 0.84(2) 1.96(2) 2.771(4) 163(5) 1_554
O11 H11B O6 0.89(2) 2.02(2) 2.893(3) 170(5) .

loop_
_geom_torsion_atom_site_label_1
_geom_torsion_atom_site_label_2
_geom_torsion_atom_site_label_3
_geom_torsion_atom_site_label_4
_geom_torsion
C3 O2 O3 C4 91.6(3)
C24 O5 C1 C2 150.3(2)
C24 O5 C1 C10 -89.2(3)
O5 C1 C2 C3 115.1(3)
C10 C1 C2 C3 -9.9(3)
O3 O2 C3 O1 168.5(2)
O3 O2 C3 C2 42.8(3)
O3 O2 C3 C19 -75.2(3)
C1 C2 C3 O1 149.3(3)
C1 C2 C3 O2 -93.0(3)
C1 C2 C3 C19 28.7(3)
O2 O3 C4 C29 42.4(3)
O2 O3 C4 C28 158.3(3)
O2 O3 C4 C5 -87.5(3)
O3 C4 C5 C6 154.1(3)
C29 C4 C5 C6 28.1(4)
C28 C4 C5 C6 -95.7(3)
O3 C4 C5 C10 25.5(4)
C29 C4 C5 C10 -100.5(3)
C28 C4 C5 C10 135.7(3)
C10 C5 C6 C7 -55.1(3)
C4 C5 C6 C7 173.4(2)
C26 O7 C7 C6 -94.6(3)
C26 O7 C7 C8 142.9(3)
C5 C6 C7 O7 -61.8(3)
C5 C6 C7 C8 56.7(3)
O7 C7 C8 C14 -53.1(3)
C6 C7 C8 C14 -173.0(2)
O7 C7 C8 C30 -169.5(2)
C6 C7 C8 C30 70.6(3)
O7 C7 C8 C9 65.4(3)
C6 C7 C8 C9 -54.5(3)
C7 C8 C9 C11 -166.2(2)
C14 C8 C9 C11 -48.2(3)
C30 C8 C9 C11 71.8(3)
C7 C8 C9 C10 54.9(3)
C14 C8 C9 C10 172.9(2)
C30 C8 C9 C10 -67.1(3)
C6 C5 C10 C19 -76.8(3)
C4 C5 C10 C19 49.7(3)
C6 C5 C10 C9 51.6(3)
C4 C5 C10 C9 178.1(2)
C6 C5 C10 C1 169.8(2)
C4 C5 C10 C1 -63.7(3)
C11 C9 C10 C5 168.5(2)
C8 C9 C10 C5 -53.7(3)
C11 C9 C10 C19 -67.7(3)
C8 C9 C10 C19 70.1(3)
C11 C9 C10 C1 47.1(3)
C8 C9 C10 C1 -175.1(2)
O5 C1 C10 C5 -15.6(3)
C2 C1 C10 C5 105.4(3)
O5 C1 C10 C19 -133.0(2)
C2 C1 C10 C19 -12.0(3)
O5 C1 C10 C9 103.0(3)
C2 C1 C10 C9 -136.1(2)
C31 O9 C11 C12 84.7(3)
C31 O9 C11 C9 -148.1(3)
C8 C9 C11 O9 -99.3(3)
C10 C9 C11 O9 39.0(3)
C8 C9 C11 C12 22.8(3)
C10 C9 C11 C12 161.1(2)
O9 C11 C12 C13 157.3(2)
C9 C11 C12 C13 33.1(4)
C11 C12 C13 C14 -60.0(3)
C11 C12 C13 C18 64.4(4)
C11 C12 C13 C17 -169.3(2)
C12 C13 C14 C15 -142.8(3)
C18 C13 C14 C15 93.2(4)
C17 C13 C14 C15 -24.6(3)
C12 C13 C14 C8 33.1(4)
C18 C13 C14 C8 -90.8(3)
C17 C13 C14 C8 151.4(3)
C7 C8 C14 C15 -47.1(4)
C30 C8 C14 C15 70.7(4)
C9 C8 C14 C15 -164.8(3)
C7 C8 C14 C13 137.5(3)
C30 C8 C14 C13 -104.6(3)
C9 C8 C14 C13 19.8(4)
C13 C14 C15 C16 4.1(4)
C8 C14 C15 C16 -171.6(3)
C14 C15 C16 C17 19.0(4)
C15 C16 C17 C20 -161.2(3)
C15 C16 C17 C13 -32.7(3)
C14 C13 C17 C20 161.8(3)
C12 C13 C17 C20 -83.8(4)
C18 C13 C17 C20 42.9(4)
C14 C13 C17 C16 34.3(3)
C12 C13 C17 C16 148.6(3)
C18 C13 C17 C16 -84.6(3)
O1 C3 C19 C10 -162.6(2)
O2 C3 C19 C10 84.6(3)
C2 C3 C19 C10 -36.8(3)
C5 C10 C19 C3 -90.3(3)
C9 C10 C19 C3 146.6(2)
C1 C10 C19 C3 29.4(3)
C16 C17 C20 C21 4.8(6)
C13 C17 C20 C21 -116.0(6)
C16 C17 C20 C22 -170.1(4)
C13 C17 C20 C22 69.0(4)
C22 C20 C21 O4 0.8(7)
C17 C20 C21 O4 -175.1(4)
C23 O4 C21 C20 -1.0(7)
C21 C20 C22 C23 -0.3(5)
C17 C20 C22 C23 175.7(4)
C21 O4 C23 C22 0.8(6)
C20 C22 C23 O4 -0.3(5)
C1 O5 C24 O6 9.1(5)
C1 O5 C24 C25 -170.0(3)
C7 O7 C26 O8 6.9(5)
C7 O7 C26 C27 -171.6(3)
C11 O9 C31 O10 0.6(5)
C11 O9 C31 C32 -178.8(3)
